data_4069522
loop_
_publ_author_name
'Han, Yanan'
'Zhang, Jie'
'Han, Fuyan'
'Zhang, Zhengxing'
'Weng, Linhong'
'Zhou, Xigeng'

_publ_section_title
;
 Investigations on Organolanthanide Derivatives with the Hydrazonido
 (&#x2212;NHN&#x2550;CPh2) Ligand: Synthesis, Crystal Structure, and
 Reactivity
;
_journal_issue 13
_journal_name_full Organometallics
_journal_page_first 3916
_journal_paper_doi 10.1021/om900246b
_journal_volume 28
_journal_year 2009
_chemical_formula_sum 'C36 H44 N6 O2 P Yb'
_chemical_formula_weight 796.78
_chemical_name_systematic
; 
 ? 
;
_space_group_IT_number 2
_symmetry_cell_setting triclinic
_symmetry_space_group_name_Hall '-P 1'
_symmetry_space_group_name_H-M 'P -1'
_atom_sites_solution_hydrogens geom
_atom_sites_solution_primary direct
_atom_sites_solution_secondary difmap
_audit_creation_method SHELXL-97
_cell_angle_alpha 94.149(7)
_cell_angle_beta 91.231(7)
_cell_angle_gamma 90.130(7)
_cell_formula_units_Z 2
_cell_length_a 10.155(6)
_cell_length_b 10.178(6)
_cell_length_c 17.177(10)
_cell_measurement_reflns_used 956
_cell_measurement_temperature 293(2)
_cell_measurement_theta_max 23.378
_cell_measurement_theta_min 2.405
_cell_volume 1770.3(18)
_computing_cell_refinement 'Bruker SMART'
_computing_data_collection 'Bruker SMART'
_computing_data_reduction 'Bruker SHELXTL'
_computing_molecular_graphics 'Bruker SHELXTL'
_computing_publication_material 'Bruker SHELXTL'
_computing_structure_refinement 'SHELXL-97 (Sheldrick, 1997)'
_computing_structure_solution 'SHELXS-97 (Sheldrick, 1990)'
_diffrn_ambient_temperature 293(2)
_diffrn_measured_fraction_theta_full 0.966
_diffrn_measured_fraction_theta_max 0.966
_diffrn_measurement_device_type 'CCD area detector'
_diffrn_measurement_method 'phi and omega scans'
_diffrn_radiation_monochromator graphite
_diffrn_radiation_source 'fine-focus sealed tube'
_diffrn_radiation_type MoK\a
_diffrn_radiation_wavelength 0.71073
_diffrn_reflns_av_R_equivalents 0.0447
_diffrn_reflns_av_sigmaI/netI 0.0640
_diffrn_reflns_limit_h_max 11
_diffrn_reflns_limit_h_min -12
_diffrn_reflns_limit_k_max 11
_diffrn_reflns_limit_k_min -11
_diffrn_reflns_limit_l_max 17
_diffrn_reflns_limit_l_min -20
_diffrn_reflns_number 7195
_diffrn_reflns_theta_full 25.01
_diffrn_reflns_theta_max 25.01
_diffrn_reflns_theta_min 2.01
_exptl_absorpt_coefficient_mu 2.727
_exptl_absorpt_correction_T_max 0.8757
_exptl_absorpt_correction_T_min 0.6852
_exptl_absorpt_correction_type multi-scan
_exptl_absorpt_process_details sadabs
_exptl_crystal_colour organe-red
_exptl_crystal_density_diffrn 1.495
_exptl_crystal_density_method 'not measured'
_exptl_crystal_description block
_exptl_crystal_F_000 806
_exptl_crystal_size_max 0.15
_exptl_crystal_size_mid 0.12
_exptl_crystal_size_min 0.05
_refine_diff_density_max 1.741
_refine_diff_density_min -1.395
_refine_diff_density_rms 0.145
_refine_ls_extinction_method none
_refine_ls_goodness_of_fit_ref 1.005
_refine_ls_hydrogen_treatment mixed
_refine_ls_matrix_type full
_refine_ls_number_parameters 418
_refine_ls_number_reflns 6018
_refine_ls_number_restraints 14
_refine_ls_restrained_S_all 1.004
_refine_ls_R_factor_all 0.0729
_refine_ls_R_factor_gt 0.0609
_refine_ls_shift/su_max 0.001
_refine_ls_shift/su_mean 0.000
_refine_ls_structure_factor_coef Fsqd
_refine_ls_weighting_details 'calc w=1/[\s^2^(Fo^2^)+(0.0778P)^2^+13.2957P] where P=(Fo^2^+2Fc^2^)/3'
_refine_ls_weighting_scheme calc
_refine_ls_wR_factor_gt 0.1576
_refine_ls_wR_factor_ref 0.1628
_reflns_number_gt 5029
_reflns_number_total 6018
_reflns_threshold_expression >2sigma(I)
_cod_data_source_file om900246b_si_001.cif
_cod_data_source_block 3
_cod_depositor_comments
;
The following automatic conversions were performed:

'_symmetry_cell_setting' value 'Triclinic' changed to 'triclinic'
according to /home/saulius/struct/CIF-dictionaries/cif_core.dic
dictionary named 'cif_core.dic' version 2.4.2 from 2011-04-26.

Automatic conversion script
Id: cif_fix_values 1715 2011-07-08 13:25:40Z adriana 
;
_cod_original_sg_symbol_H-M P-1
_cod_database_code 4069522

loop_
_symmetry_equiv_pos_as_xyz
'x, y, z'
'-x, -y, -z'

loop_
_atom_site_label
_atom_site_type_symbol
_atom_site_fract_x
_atom_site_fract_y
_atom_site_fract_z
_atom_site_U_iso_or_equiv
_atom_site_adp_type
_atom_site_occupancy
_atom_site_symmetry_multiplicity
_atom_site_calc_flag
_atom_site_refinement_flags
Yb1 Yb 0.88148(4) 0.68984(4) 0.67843(3) 0.04423(17) Uani 1 1 d .
N1 N 0.9259(8) 0.9888(8) 0.8375(5) 0.051(2) Uani 1 1 d .
N2 N 0.8859(9) 0.8844(9) 0.7846(5) 0.054(2) Uani 1 1 d .
N3 N 0.7123(10) 0.8777(11) 0.8743(6) 0.065(3) Uani 1 1 d D
H3N H 0.742(12) 0.950(7) 0.898(7) 0.078 Uiso 1 1 d D
N4 N 0.6620(8) 0.3045(9) 0.5955(6) 0.060(2) Uani 1 1 d .
N5 N 0.5048(9) 0.4576(11) 0.6813(6) 0.070(3) Uani 1 1 d .
N6 N 0.6944(11) 0.3252(12) 0.7464(6) 0.080(3) Uani 1 1 d U
O1 O 0.7310(8) 0.7320(8) 0.7697(5) 0.069(2) Uani 1 1 d .
O2 O 0.7480(7) 0.5151(7) 0.6633(5) 0.0569(18) Uani 1 1 d .
P1 P 0.6562(2) 0.4053(3) 0.67276(16) 0.0487(6) Uani 1 1 d .
C1 C 0.7746(11) 0.8332(11) 0.8098(6) 0.054(3) Uani 1 1 d .
C2 C 0.6002(11) 0.8267(12) 0.9088(7) 0.061(3) Uani 1 1 d .
C3 C 0.5880(15) 0.8538(16) 0.9869(8) 0.090(4) Uani 1 1 d .
H3A H 0.6540 0.9005 1.0153 0.107 Uiso 1 1 calc R
C4 C 0.477(2) 0.812(2) 1.0245(11) 0.136(8) Uani 1 1 d .
H4A H 0.4670 0.8344 1.0775 0.163 Uiso 1 1 calc R
C5 C 0.3823(17) 0.7372(18) 0.9824(11) 0.100(5) Uani 1 1 d .
H5A H 0.3081 0.7087 1.0073 0.120 Uiso 1 1 calc R
C6 C 0.3969(14) 0.7061(19) 0.9067(11) 0.103(5) Uani 1 1 d .
H6A H 0.3353 0.6523 0.8790 0.123 Uiso 1 1 calc R
C7 C 0.5078(13) 0.7555(16) 0.8679(8) 0.083(4) Uani 1 1 d .
H7A H 0.5158 0.7383 0.8143 0.100 Uiso 1 1 calc R
C8 C 1.0347(10) 1.0545(10) 0.8282(6) 0.051(2) Uani 1 1 d .
C9 C 1.0615(11) 1.1608(12) 0.8888(7) 0.062(3) Uani 1 1 d .
C10 C 1.0054(13) 1.1715(14) 0.9589(8) 0.075(3) Uani 1 1 d .
H10A H 0.9462 1.1059 0.9699 0.090 Uiso 1 1 calc R
C11 C 1.0280(18) 1.2714(16) 1.0156(9) 0.098(5) Uani 1 1 d .
H11A H 0.9826 1.2750 1.0621 0.117 Uiso 1 1 calc R
C12 C 1.1178(18) 1.3641(17) 1.0021(9) 0.098(5) Uani 1 1 d .
H12A H 1.1406 1.4287 1.0412 0.118 Uiso 1 1 calc R
C13 C 1.1770(18) 1.3632(14) 0.9289(11) 0.102(5) Uani 1 1 d .
H13A H 1.2312 1.4326 0.9173 0.122 Uiso 1 1 calc R
C14 C 1.1548(14) 1.2597(13) 0.8744(9) 0.079(4) Uani 1 1 d .
H14A H 1.2009 1.2544 0.8281 0.095 Uiso 1 1 calc R
C15 C 1.1313(11) 1.0318(11) 0.7628(7) 0.057(3) Uani 1 1 d .
C16 C 1.2528(12) 0.9800(14) 0.7775(8) 0.074(3) Uani 1 1 d .
H16A H 1.2716 0.9547 0.8275 0.089 Uiso 1 1 calc R
C17 C 1.3458(15) 0.9640(15) 0.7238(12) 0.094(5) Uani 1 1 d .
H17A H 1.4272 0.9280 0.7357 0.113 Uiso 1 1 calc R
C18 C 1.316(2) 1.0038(18) 0.6479(13) 0.109(6) Uani 1 1 d .
H18A H 1.3783 0.9918 0.6090 0.131 Uiso 1 1 calc R
C19 C 1.2013(19) 1.0579(16) 0.6318(9) 0.092(5) Uani 1 1 d .
H19A H 1.1841 1.0866 0.5824 0.111 Uiso 1 1 calc R
C20 C 1.1033(14) 1.0722(13) 0.6907(8) 0.076(4) Uani 1 1 d .
H20A H 1.0217 1.1087 0.6796 0.091 Uiso 1 1 calc R
C21 C 0.7190(15) 0.8184(17) 0.5887(9) 0.089(4) Uani 1 1 d .
H21A H 0.6354 0.8354 0.6080 0.106 Uiso 1 1 calc R
C22 C 0.7597(12) 0.7051(14) 0.5404(7) 0.073(4) Uani 1 1 d .
H22A H 0.7063 0.6348 0.5219 0.087 Uiso 1 1 calc R
C23 C 0.8929(13) 0.7192(14) 0.5263(7) 0.070(3) Uani 1 1 d .
H23A H 0.9444 0.6599 0.4967 0.084 Uiso 1 1 calc R
C24 C 0.9362(13) 0.8390(12) 0.5648(7) 0.068(3) Uani 1 1 d .
H24A H 1.0214 0.8729 0.5659 0.081 Uiso 1 1 calc R
C25 C 0.8288(15) 0.8960(13) 0.6003(7) 0.072(4) Uani 1 1 d .
H25A H 0.8304 0.9773 0.6288 0.086 Uiso 1 1 calc R
C26 C 1.0343(12) 0.4835(12) 0.6972(10) 0.075(4) Uani 1 1 d .
H26A H 0.9968 0.4006 0.6864 0.089 Uiso 1 1 calc R
C27 C 1.0955(11) 0.5557(14) 0.6453(9) 0.077(4) Uani 1 1 d .
H27A H 1.1084 0.5301 0.5929 0.092 Uiso 1 1 calc R
C28 C 1.1364(10) 0.6764(13) 0.6844(9) 0.073(4) Uani 1 1 d .
H28A H 1.1787 0.7452 0.6620 0.088 Uiso 1 1 calc R
C29 C 1.1029(11) 0.6740(13) 0.7605(8) 0.065(3) Uani 1 1 d .
H29A H 1.1202 0.7397 0.7998 0.078 Uiso 1 1 calc R
C30 C 1.0374(12) 0.5545(14) 0.7690(9) 0.075(4) Uani 1 1 d .
H30A H 1.0022 0.5278 0.8149 0.090 Uiso 1 1 calc R
C31 C 0.5553(16) 0.217(2) 0.5637(14) 0.145(9) Uani 1 1 d .
H31A H 0.5848 0.1670 0.5178 0.217 Uiso 1 1 calc R
H31B H 0.4803 0.2686 0.5504 0.217 Uiso 1 1 calc R
H31C H 0.5311 0.1577 0.6021 0.217 Uiso 1 1 calc R
C32 C 0.7814(14) 0.2819(15) 0.5526(9) 0.086(4) Uani 1 1 d .
H32A H 0.7645 0.2191 0.5091 0.130 Uiso 1 1 calc R
H32B H 0.8481 0.2483 0.5862 0.130 Uiso 1 1 calc R
H32C H 0.8111 0.3633 0.5339 0.130 Uiso 1 1 calc R
C33 C 0.4077(15) 0.4073(19) 0.7254(12) 0.121(7) Uani 1 1 d .
H33A H 0.3282 0.4568 0.7195 0.181 Uiso 1 1 calc R
H33B H 0.4354 0.4132 0.7794 0.181 Uiso 1 1 calc R
H33C H 0.3918 0.3167 0.7082 0.181 Uiso 1 1 calc R
C34 C 0.4587(14) 0.560(2) 0.6313(12) 0.125(7) Uani 1 1 d .
H34A H 0.3686 0.5811 0.6425 0.187 Uiso 1 1 calc R
H34B H 0.4652 0.5290 0.5775 0.187 Uiso 1 1 calc R
H34C H 0.5121 0.6379 0.6413 0.187 Uiso 1 1 calc R
C35 C 0.690(3) 0.1821(19) 0.7487(12) 0.162(10) Uani 1 1 d U
H35A H 0.7179 0.1584 0.7996 0.243 Uiso 1 1 calc R
H35B H 0.7479 0.1425 0.7103 0.243 Uiso 1 1 calc R
H35C H 0.6018 0.1512 0.7378 0.243 Uiso 1 1 calc R
C36 C 0.715(2) 0.394(2) 0.8240(10) 0.155(10) Uani 1 1 d U
H36A H 0.7373 0.3307 0.8611 0.233 Uiso 1 1 calc R
H36B H 0.6356 0.4386 0.8395 0.233 Uiso 1 1 calc R
H36C H 0.7853 0.4564 0.8222 0.233 Uiso 1 1 calc R

loop_
_atom_site_aniso_label
_atom_site_aniso_U_11
_atom_site_aniso_U_22
_atom_site_aniso_U_33
_atom_site_aniso_U_23
_atom_site_aniso_U_13
_atom_site_aniso_U_12
Yb1 0.0328(2) 0.0478(3) 0.0516(3) 0.00000(18) 0.00058(17) -0.00434(16)
N1 0.053(5) 0.043(5) 0.058(5) 0.007(4) -0.006(4) 0.001(4)
N2 0.052(5) 0.054(5) 0.057(5) 0.003(4) 0.006(4) -0.002(4)
N3 0.060(6) 0.071(7) 0.064(6) -0.009(5) 0.013(5) -0.007(5)
N4 0.044(5) 0.055(6) 0.080(7) -0.006(5) -0.004(5) -0.007(4)
N5 0.036(5) 0.087(8) 0.085(7) 0.002(6) 0.009(5) -0.002(5)
N6 0.071(7) 0.102(8) 0.070(7) 0.030(6) -0.011(5) -0.028(6)
O1 0.065(5) 0.072(5) 0.069(5) -0.018(4) 0.022(4) -0.019(4)
O2 0.043(4) 0.052(4) 0.075(5) -0.004(4) 0.007(3) -0.009(3)
P1 0.0330(12) 0.0582(17) 0.0550(16) 0.0060(13) 0.0000(11) -0.0091(11)
C1 0.053(6) 0.056(7) 0.054(6) 0.007(5) 0.000(5) 0.003(5)
C2 0.057(7) 0.068(8) 0.059(7) 0.014(6) 0.016(6) 0.004(6)
C3 0.090(10) 0.112(12) 0.066(9) 0.004(8) 0.013(7) -0.017(9)
C4 0.154(18) 0.17(2) 0.087(12) 0.029(12) 0.061(12) -0.061(16)
C5 0.092(11) 0.119(14) 0.094(12) 0.035(10) 0.037(10) -0.009(10)
C6 0.058(8) 0.140(16) 0.112(14) 0.021(11) -0.001(8) -0.002(9)
C7 0.066(8) 0.123(13) 0.061(8) 0.010(8) 0.009(6) -0.015(8)
C8 0.054(6) 0.050(6) 0.049(6) 0.009(5) -0.006(5) 0.005(5)
C9 0.056(6) 0.065(7) 0.065(7) 0.010(6) -0.015(6) 0.000(5)
C10 0.073(8) 0.083(9) 0.068(8) -0.001(7) 0.003(7) -0.010(7)
C11 0.122(13) 0.087(11) 0.080(10) -0.019(8) -0.006(9) -0.002(10)
C12 0.122(14) 0.093(12) 0.074(10) -0.027(9) -0.026(9) 0.000(10)
C13 0.130(14) 0.057(9) 0.116(14) 0.001(8) -0.023(11) -0.020(9)
C14 0.096(10) 0.064(8) 0.080(9) 0.011(7) -0.002(7) -0.018(7)
C15 0.056(6) 0.047(6) 0.067(7) 0.004(5) -0.005(5) -0.013(5)
C16 0.061(8) 0.081(9) 0.081(9) 0.006(7) 0.005(7) -0.012(6)
C17 0.066(9) 0.077(10) 0.138(15) -0.004(10) 0.018(10) -0.025(7)
C18 0.104(14) 0.091(12) 0.132(17) -0.012(11) 0.026(12) -0.047(11)
C19 0.119(13) 0.088(11) 0.069(9) 0.004(8) 0.004(9) -0.049(10)
C20 0.089(9) 0.067(8) 0.071(9) 0.009(6) -0.009(7) -0.033(7)
C21 0.076(9) 0.110(12) 0.082(10) 0.024(9) -0.005(8) 0.035(9)
C22 0.067(8) 0.085(9) 0.065(8) 0.004(7) -0.022(6) -0.016(7)
C23 0.072(8) 0.086(9) 0.050(7) -0.004(6) -0.002(6) -0.003(7)
C24 0.070(8) 0.070(8) 0.062(7) 0.010(6) -0.014(6) -0.017(6)
C25 0.090(10) 0.070(8) 0.053(7) -0.005(6) -0.014(7) 0.022(7)
C26 0.050(7) 0.049(7) 0.123(12) 0.006(8) -0.032(8) -0.003(5)
C27 0.035(6) 0.088(10) 0.104(10) -0.022(8) -0.009(6) 0.019(6)
C28 0.031(5) 0.073(8) 0.114(12) -0.006(8) -0.007(6) 0.009(5)
C29 0.055(7) 0.073(8) 0.067(8) 0.005(6) -0.019(6) -0.009(6)
C30 0.050(7) 0.082(9) 0.097(10) 0.034(8) -0.010(7) -0.003(6)
C31 0.075(11) 0.126(16) 0.22(2) -0.066(16) 0.006(13) -0.038(10)
C32 0.082(9) 0.084(10) 0.091(10) -0.013(8) 0.025(8) -0.018(8)
C33 0.068(9) 0.132(16) 0.168(18) 0.029(13) 0.057(11) 0.002(9)
C34 0.048(8) 0.161(17) 0.174(19) 0.076(15) -0.009(10) 0.024(9)
C35 0.26(3) 0.108(10) 0.117(15) 0.030(12) 0.018(17) 0.111(16)
C36 0.23(2) 0.154(19) 0.087(13) 0.028(12) -0.021(14) -0.107(18)

loop_
_atom_type_symbol
_atom_type_description
_atom_type_scat_dispersion_real
_atom_type_scat_dispersion_imag
_atom_type_scat_source
C C 0.0033 0.0016 'International Tables Vol C Tables 4.2.6.8 and 6.1.1.4'
H H 0.0000 0.0000 'International Tables Vol C Tables 4.2.6.8 and 6.1.1.4'
N N 0.0061 0.0033 'International Tables Vol C Tables 4.2.6.8 and 6.1.1.4'
O O 0.0106 0.0060 'International Tables Vol C Tables 4.2.6.8 and 6.1.1.4'
P P 0.1023 0.0942 'International Tables Vol C Tables 4.2.6.8 and 6.1.1.4'
Yb Yb -0.3850 5.5486 'International Tables Vol C Tables 4.2.6.8 and 6.1.1.4'

loop_
_geom_angle_atom_site_label_1
_geom_angle_atom_site_label_2
_geom_angle_atom_site_label_3
_geom_angle
O2 Yb1 O1 76.7(3)
O2 Yb1 N2 130.1(3)
O1 Yb1 N2 53.7(3)
O2 Yb1 C28 124.3(3)
O1 Yb1 C28 132.7(4)
N2 Yb1 C28 90.7(4)
O2 Yb1 C27 94.6(4)
O1 Yb1 C27 143.9(4)
N2 Yb1 C27 120.8(4)
C28 Yb1 C27 31.5(4)
O2 Yb1 C25 118.9(4)
O1 Yb1 C25 95.9(4)
N2 Yb1 C25 76.2(3)
C28 Yb1 C25 105.1(5)
C27 Yb1 C25 118.4(5)
O2 Yb1 C24 123.3(3)
O1 Yb1 C24 126.0(4)
N2 Yb1 C24 94.0(3)
C28 Yb1 C24 80.7(5)
C27 Yb1 C24 88.3(5)
C25 Yb1 C24 30.3(4)
O2 Yb1 C29 119.4(3)
O1 Yb1 C29 103.3(4)
N2 Yb1 C29 72.4(4)
C28 Yb1 C29 30.1(4)
C27 Yb1 C29 50.4(4)
C25 Yb1 C29 121.3(4)
C24 Yb1 C29 105.5(4)
O2 Yb1 C21 89.2(5)
O1 Yb1 C21 84.4(4)
N2 Yb1 C21 91.5(4)
C28 Yb1 C21 131.5(5)
C27 Yb1 C21 131.0(5)
C25 Yb1 C21 30.1(5)
C24 Yb1 C21 50.9(5)
C29 Yb1 C21 151.3(5)
O2 Yb1 C26 74.6(3)
O1 Yb1 C26 116.0(4)
N2 Yb1 C26 119.1(4)
C28 Yb1 C26 50.7(4)
C27 Yb1 C26 29.8(4)
C25 Yb1 C26 147.9(5)
C24 Yb1 C26 117.7(5)
C29 Yb1 C26 50.5(4)
C21 Yb1 C26 149.2(5)
O2 Yb1 C30 88.7(4)
O1 Yb1 C30 94.6(4)
N2 Yb1 C30 89.4(4)
C28 Yb1 C30 50.4(4)
C27 Yb1 C30 49.8(5)
C25 Yb1 C30 152.0(4)
C24 Yb1 C30 131.0(4)
C29 Yb1 C30 30.7(4)
C21 Yb1 C30 177.9(5)
C26 Yb1 C30 30.3(4)
O2 Yb1 C23 94.0(3)
O1 Yb1 C23 134.9(4)
N2 Yb1 C23 123.9(4)
C28 Yb1 C23 89.1(5)
C27 Yb1 C23 80.0(5)
C25 Yb1 C23 50.1(4)
C24 Yb1 C23 30.9(4)
C29 Yb1 C23 119.1(4)
C21 Yb1 C23 51.0(4)
C26 Yb1 C23 103.2(5)
C30 Yb1 C23 129.7(4)
C8 N1 N2 121.6(9)
C1 N2 N1 108.5(9)
C1 N2 Yb1 86.1(7)
N1 N2 Yb1 164.0(7)
C1 N3 C2 129.5(11)
C32 N4 C31 111.0(11)
C32 N4 P1 122.3(8)
C31 N4 P1 126.5(10)
C33 N5 C34 113.9(12)
C33 N5 P1 127.2(11)
C34 N5 P1 118.6(9)
C35 N6 C36 112.8(13)
C35 N6 P1 125.7(12)
C36 N6 P1 120.7(12)
C1 O1 Yb1 104.7(7)
P1 O2 Yb1 166.9(5)
O2 P1 N6 112.2(5)
O2 P1 N4 108.4(5)
N6 P1 N4 107.9(6)
O2 P1 N5 111.2(5)
N6 P1 N5 109.0(6)
N4 P1 N5 108.0(5)
O1 C1 N2 115.4(10)
O1 C1 N3 119.8(10)
N2 C1 N3 124.8(11)
O1 C1 Yb1 49.6(5)
N2 C1 Yb1 65.8(6)
N3 C1 Yb1 168.4(8)
C7 C2 C3 120.2(12)
C7 C2 N3 122.9(11)
C3 C2 N3 116.9(12)
C2 C3 C4 120.3(16)
C5 C4 C3 119.5(17)
C6 C5 C4 120.1(15)
C5 C6 C7 119.7(17)
C2 C7 C6 120.0(14)
N1 C8 C9 114.4(10)
N1 C8 C15 126.9(10)
C9 C8 C15 118.6(10)
C10 C9 C14 116.2(12)
C10 C9 C8 124.7(12)
C14 C9 C8 119.1(12)
C9 C10 C11 125.4(15)
C12 C11 C10 118.2(16)
C11 C12 C13 119.9(14)
C14 C13 C12 119.9(15)
C13 C14 C9 120.0(15)
C20 C15 C16 119.0(13)
C20 C15 C8 120.7(11)
C16 C15 C8 120.1(11)
C17 C16 C15 123.4(15)
C16 C17 C18 117.8(16)
C19 C18 C17 120.8(18)
C18 C19 C20 119.9(16)
C15 C20 C19 119.1(14)
C25 C21 C22 105.7(12)
C25 C21 Yb1 73.9(8)
C22 C21 Yb1 75.0(7)
C23 C22 C21 107.9(12)
C23 C22 Yb1 74.5(7)
C21 C22 Yb1 73.6(7)
C22 C23 C24 108.0(12)
C22 C23 Yb1 75.2(7)
C24 C23 Yb1 73.3(7)
C25 C24 C23 106.9(12)
C25 C24 Yb1 74.7(8)
C23 C24 Yb1 75.7(7)
C21 C25 C24 111.6(12)
C21 C25 Yb1 76.0(8)
C24 C25 Yb1 75.1(7)
C27 C26 C30 108.2(12)
C27 C26 Yb1 74.0(7)
C30 C26 Yb1 75.0(7)
C26 C27 C28 108.3(14)
C26 C27 Yb1 76.2(7)
C28 C27 Yb1 73.2(6)
C29 C28 C27 107.7(13)
C29 C28 Yb1 76.8(7)
C27 C28 Yb1 75.3(6)
C28 C29 C30 107.8(12)
C28 C29 Yb1 73.1(6)
C30 C29 Yb1 75.2(7)
C26 C30 C29 108.0(13)
C26 C30 Yb1 74.7(7)
C29 C30 Yb1 74.1(7)

loop_
_geom_bond_atom_site_label_1
_geom_bond_atom_site_label_2
_geom_bond_distance
Yb1 O2 2.230(7)
Yb1 O1 2.233(8)
Yb1 N2 2.593(9)
Yb1 C28 2.593(10)
Yb1 C27 2.621(11)
Yb1 C25 2.621(13)
Yb1 C24 2.626(12)
Yb1 C29 2.639(11)
Yb1 C21 2.646(13)
Yb1 C26 2.649(12)
Yb1 C30 2.653(12)
Yb1 C23 2.656(12)
N1 C8 1.309(13)
N1 N2 1.401(12)
N2 C1 1.337(14)
N3 C1 1.338(14)
N3 C2 1.410(15)
N4 C32 1.443(15)
N4 C31 1.473(17)
N4 P1 1.619(10)
N5 C33 1.377(17)
N5 C34 1.472(18)
N5 P1 1.634(9)
N6 C35 1.46(2)
N6 C36 1.47(2)
N6 P1 1.595(11)
O1 C1 1.271(13)
O2 P1 1.474(7)
C2 C7 1.339(18)
C2 C3 1.358(18)
C3 C4 1.39(2)
C4 C5 1.39(3)
C5 C6 1.33(2)
C6 C7 1.43(2)
C8 C9 1.467(16)
C8 C15 1.513(16)
C9 C10 1.340(17)
C9 C14 1.419(17)
C10 C11 1.372(19)
C11 C12 1.35(2)
C12 C13 1.41(2)
C13 C14 1.37(2)
C15 C20 1.359(17)
C15 C16 1.368(17)
C16 C17 1.34(2)
C17 C18 1.42(2)
C18 C19 1.32(2)
C19 C20 1.43(2)
C21 C25 1.37(2)
C21 C22 1.44(2)
C22 C23 1.387(17)
C23 C24 1.410(17)
C24 C25 1.371(18)
C26 C27 1.36(2)
C26 C30 1.38(2)
C27 C28 1.414(18)
C28 C29 1.360(18)
C29 C30 1.403(18)
